data_7009606
loop_
_publ_author_name
'Barton, Andrew J.'
'Genge, Anthony R. J.'
'Levason, William'
'Reid, Gillian'

_publ_contact_author
;

    Dr Gillian Reid

    Department of Chemistry

    University of Southampton

    Highfield

    Southampton

    SO17 1BJ

;
_publ_section_title
;
 Synthesis and structures of one-dimensional co-ordination polymers
 derived from bismuth(III) selenoether macrocyclic complexes
;
_journal_issue 13
_journal_name_full 'Journal of the Chemical Society, Dalton Transactions'
_journal_page_first 2163
_journal_paper_doi 10.1039/b002287j
_journal_year 2000
_chemical_formula_moiety 'C12 H24 Bi Br3 Se4 '
_chemical_formula_structural '[BiBr3[16]aneSe4)]'
_chemical_formula_sum 'C12 H24 Bi Br3 Se4'
_chemical_formula_weight 932.85
_space_group_IT_number 2
_symmetry_cell_setting triclinic
_symmetry_Int_Tables_number 2
_symmetry_space_group_name_Hall '-P 1'
_symmetry_space_group_name_H-M 'P -1'
_audit_creation_date 'Wed Jun 16 13:54:02 1999'
_audit_creation_method 'from TEXRAY.INF file'
_cell_angle_alpha 91.30(2)
_cell_angle_beta 109.78(2)
_cell_angle_gamma 118.64(2)
_cell_formula_units_Z 2
_cell_length_a 11.963(3)
_cell_length_b 12.022(2)
_cell_length_c 9.509(2)
_cell_measurement_reflns_used 16
_cell_measurement_temperature 150.2
_cell_volume 1100.8(5)
_computing_cell_refinement 'MSC/AFC DiffractometerControl'
_computing_data_collection 'MSC/AFC DiffractometerControl'
_computing_data_reduction teXsan
_computing_publication_material teXsan
_computing_structure_refinement teXsan
_computing_structure_solution SHELXS86
_diffrn_ambient_temperature 150.2
_diffrn_measurement_device AFC7S
_diffrn_measurement_method 'omega/2-theta scans'
_diffrn_orient_matrix_UB_11 -0.03537
_diffrn_orient_matrix_UB_12 -0.09523
_diffrn_orient_matrix_UB_13 -0.01173
_diffrn_orient_matrix_UB_21 0.02021
_diffrn_orient_matrix_UB_22 0.00893
_diffrn_orient_matrix_UB_23 0.11201
_diffrn_orient_matrix_UB_31 -0.09550
_diffrn_orient_matrix_UB_32 -0.01756
_diffrn_orient_matrix_UB_33 -0.02159
_diffrn_radiation_monochromator graphite
_diffrn_radiation_source 'X-ray tube'
_diffrn_radiation_type MoKalpha
_diffrn_radiation_wavelength 0.71073
_diffrn_reflns_av_R_equivalents 0.0373
_diffrn_reflns_limit_h_max 14
_diffrn_reflns_limit_h_min 0
_diffrn_reflns_limit_k_max 12
_diffrn_reflns_limit_k_min -14
_diffrn_reflns_limit_l_max 10
_diffrn_reflns_limit_l_min -11
_diffrn_reflns_number 4070
_diffrn_reflns_theta_max 25.00
_diffrn_reflns_theta_min 2.5
_diffrn_standards_decay_% -0.24
_diffrn_standards_interval_count 150
_diffrn_standards_number 3
_exptl_absorpt_coefficient_mu 20.062
_exptl_absorpt_correction_T_max 1.000
_exptl_absorpt_correction_T_min 0.532
_exptl_absorpt_correction_type empirical
_exptl_absorpt_process_details psi-scan
_exptl_crystal_colour orange
_exptl_crystal_density_diffrn 2.814
_exptl_crystal_density_meas ?
_exptl_crystal_description block
_exptl_crystal_F_000 840.00
_exptl_crystal_size_max 0.420
_exptl_crystal_size_mid 0.170
_exptl_crystal_size_min 0.140
_refine_diff_density_max 2.04
_refine_diff_density_min -2.77
_refine_ls_extinction_method none
_refine_ls_goodness_of_fit_obs 2.034
_refine_ls_hydrogen_treatment noref
_refine_ls_matrix_type full
_refine_ls_number_parameters 181
_refine_ls_number_reflns 2902
_refine_ls_number_restraints 0
_refine_ls_R_factor_obs 0.0445
_refine_ls_shift/esd_max 0.0000
_refine_ls_structure_factor_coef F
_refine_ls_weighting_scheme sigma
_refine_ls_wR_factor_obs 0.0559
_reflns_number_observed 2902
_reflns_number_total 3867
_reflns_observed_criterion 2.00
_cod_data_source_file b002287j.txt
_cod_data_source_block ab16se4_BiBr3_+_[16]aneSe4
_cod_depositor_comments
;
The following automatic conversions were performed:

'_atom_site_thermal_displace_type' tag value 'Uij' was replaced with
'Uani' value 20 times.

Automatic conversion script
Id: cif_fix_values 1646 2011-03-28 12:23:43Z adriana 
;
_cod_original_cell_volume 1100.7(6)
_cod_original_sg_symbol_H-M 'P -1       '
_cod_original_formula_sum 'C12 H24 Bi Br3 Se4 '
_cod_database_code 7009606
_cell_measurement_2theta_min 20.4
_cell_measurement_2theta_max 37.2

loop_
_symmetry_equiv_pos_as_xyz
'   +x,   +y,   +z'
'   -x,   -y,   -z'

loop_
_atom_site_aniso_label
_atom_site_aniso_U_11
_atom_site_aniso_U_22
_atom_site_aniso_U_33
_atom_site_aniso_U_12
_atom_site_aniso_U_13
_atom_site_aniso_U_23
Bi(1) 0.0208(3) 0.0143(3) 0.0184(3) 0.0081(2) 0.0067(2) 0.0047(2)
Br(1) 0.0302(9) 0.0374(9) 0.0260(9) 0.0122(8) 0.0053(8) 0.0145(7)
Br(2) 0.043(1) 0.0221(8) 0.047(1) 0.0195(8) 0.0223(9) 0.0054(7)
Br(3) 0.041(1) 0.0296(9) 0.0239(9) 0.0213(8) 0.0015(8) -0.0043(7)
Se(1) 0.0232(8) 0.0150(7) 0.0196(8) 0.0074(6) 0.0079(7) 0.0047(6)
Se(2) 0.0349(10) 0.0367(9) 0.0179(9) 0.0040(8) 0.0123(8) 0.0028(7)
Se(3) 0.0243(8) 0.0161(7) 0.0238(9) 0.0080(6) 0.0073(7) 0.0043(6)
Se(4) 0.0310(9) 0.0189(8) 0.0294(9) 0.0045(7) 0.0158(8) 0.0014(7)
C(1) 0.018(8) 0.022(8) 0.024(9) 0.005(7) 0.006(7) -0.001(7)
C(2) 0.021(8) 0.031(9) 0.027(10) 0.008(7) 0.011(8) 0.013(7)
C(3) 0.034(10) 0.028(8) 0.025(9) 0.014(8) 0.006(8) 0.010(7)
C(4) 0.022(8) 0.021(8) 0.028(9) 0.004(7) 0.013(7) 0.002(7)
C(5) 0.04(1) 0.035(10) 0.018(9) 0.015(9) 0.003(8) 0.005(7)
C(6) 0.029(10) 0.035(10) 0.03(1) 0.003(8) 0.005(8) 0.007(8)
C(7) 0.06(1) 0.010(7) 0.03(1) 0.009(8) 0.021(10) 0.004(7)
C(8) 0.040(10) 0.021(8) 0.025(9) 0.008(7) 0.023(8) 0.010(7)
C(9) 0.024(8) 0.005(6) 0.026(9) -0.003(6) 0.011(7) 0.002(6)
C(10) 0.09(2) 0.022(9) 0.04(1) 0.00(1) 0.04(1) -0.006(9)
C(11) 0.19(3) 0.04(1) 0.06(2) 0.01(2) 0.10(2) 0.01(1)
C(12) 0.06(1) 0.021(8) 0.024(10) 0.012(8) 0.018(9) -0.004(7)

loop_
_atom_site_label
_atom_site_fract_x
_atom_site_fract_y
_atom_site_fract_z
_atom_site_U_iso_or_equiv
_atom_site_thermal_displace_type
_atom_site_calc_flag
_atom_site_calc_attached_atom
Bi(1) 0.12527(6) 0.40725(5) 0.07419(7) 0.0185(1) Uani ? ?
Br(1) 0.3349(2) 0.4437(2) 0.3327(2) 0.0352(5) Uani ? ?
Br(2) 0.1583(2) 0.2410(1) -0.0812(2) 0.0344(5) Uani ? ?
Br(3) 0.0929(2) 0.6072(2) 0.2222(2) 0.0336(5) Uani ? ?
Se(1) 0.3090(2) 0.6278(1) -0.0259(2) 0.0205(4) Uani ? ?
Se(2) 0.7525(2) 0.9275(2) 0.5563(2) 0.0360(5) Uani ? ?
Se(3) 0.9002(2) 1.2303(1) 0.1891(2) 0.0231(4) Uani ? ?
Se(4) 0.4960(2) 0.8959(1) -0.1295(2) 0.0291(4) Uani ? ?
C(1) 0.490(2) 0.668(1) 0.116(2) 0.025(4) Uani ? ?
C(2) 0.540(2) 0.765(1) 0.255(2) 0.028(4) Uani ? ?
C(3) 0.678(2) 0.795(1) 0.372(2) 0.031(5) Uani ? ?
C(4) 0.818(2) 1.085(1) 0.472(2) 0.026(4) Uani ? ?
C(5) 0.951(2) 1.123(2) 0.466(2) 0.037(5) Uani ? ?
C(6) 1.017(2) 1.250(2) 0.405(2) 0.039(5) Uani ? ?
C(7) 0.848(2) 1.058(1) 0.095(2) 0.036(5) Uani ? ?
C(8) 0.787(2) 1.032(1) -0.079(2) 0.029(4) Uani ? ?
C(9) 0.659(2) 1.037(1) -0.152(2) 0.023(4) Uani ? ?
C(10) 0.443(2) 0.756(2) -0.292(2) 0.060(6) Uani ? ?
C(11) 0.324(3) 0.637(2) -0.323(3) 0.10(1) Uani ? ?
C(12) 0.299(2) 0.551(1) -0.216(2) 0.036(5) Uani ? ?
H(1) 0.5536 0.7023 0.0679 0.0298 Uiso ? ?
H(2) 0.4842 0.5910 0.1449 0.0298 Uiso ? ?
H(3) 0.5492 0.8437 0.2264 0.0333 Uiso ? ?
H(4) 0.4737 0.7326 0.3002 0.0333 Uiso ? ?
H(5) 0.7430 0.8243 0.3249 0.0375 Uiso ? ?
H(6) 0.6676 0.7165 0.4022 0.0375 Uiso ? ?
H(7) 0.7520 1.0668 0.3714 0.0312 Uiso ? ?
H(8) 0.8275 1.1534 0.5356 0.0312 Uiso ? ?
H(9) 0.9392 1.0536 0.4015 0.0443 Uiso ? ?
H(10) 1.0146 1.1371 0.5673 0.0443 Uiso ? ?
H(11) 1.0276 1.3198 0.4677 0.0462 Uiso ? ?
H(12) 1.1055 1.2687 0.4112 0.0462 Uiso ? ?
H(13) 0.9287 1.0509 0.1274 0.0438 Uiso ? ?
H(14) 0.7817 0.9946 0.1271 0.0438 Uiso ? ?
H(15) 0.8554 1.0953 -0.1092 0.0349 Uiso ? ?
H(16) 0.7660 0.9480 -0.1179 0.0349 Uiso ? ?
H(17) 0.6752 1.1176 -0.1059 0.0275 Uiso ? ?
H(18) 0.6387 1.0325 -0.2580 0.0275 Uiso ? ?
H(19) 0.5178 0.7403 -0.2655 0.0722 Uiso ? ?
H(20) 0.4328 0.7865 -0.3841 0.0722 Uiso ? ?
H(21) 0.2513 0.6553 -0.3508 0.1258 Uiso ? ?
H(22) 0.3138 0.5870 -0.4103 0.1258 Uiso ? ?
H(23) 0.3669 0.5260 -0.1900 0.0435 Uiso ? ?
H(24) 0.2093 0.4757 -0.2664 0.0435 Uiso ? ?

loop_
_atom_type_symbol
_atom_type_oxidation_number
_atom_type_number_in_cell
_atom_type_scat_dispersion_real
_atom_type_scat_dispersion_imag
_atom_type_scat_source
C 0 24 0.003 0.002 'International Tables'
H 0 48 0.000 0.000 'International Tables'
Se 0 8 -0.093 2.226 'International Tables'
Br 0 6 -0.290 2.459 'International Tables'
Bi 0 2 -4.108 10.257 'International Tables'

loop_
_geom_angle_atom_site_label_1
_geom_angle_atom_site_label_2
_geom_angle_atom_site_label_3
_geom_angle
_geom_angle_site_symmetry_1
_geom_angle_site_symmetry_2
_geom_angle_site_symmetry_3
_geom_angle_publ_flag
Br(1) Bi(1) Br(2) 91.16(6) ? ? ? yes
Br(1) Bi(1) Br(3) 92.02(5) ? ? ? yes
Br(1) Bi(1) Br(3*) 174.27(5) ? ? ? yes
Br(1) Bi(1) Se(1) 93.41(5) ? ? ? yes
Br(1) Bi(1) Se(3*) 93.15(5) ? ? ? yes
Br(2) Bi(1) Br(3) 174.22(5) ? ? ? yes
Br(2) Bi(1) Br(3*) 90.33(5) ? ? ? yes
Br(2) Bi(1) Se(1) 91.07(5) ? ? ? yes
Br(2) Bi(1) Se(3*) 104.62(5) ? ? ? yes
Br(3) Bi(1) Br(3*) 86.04(5) ? ? ? yes
Br(3) Bi(1) Se(1) 83.93(5) ? ? ? yes
Br(3) Bi(1) Se(3) 80.03(5) ? ? ? yes
Br(3*) Bi(1) Se(1) 81.03(5) ? ? ? yes
Br(3) Bi(1) Se(3*) 91.83(5) ? ? ? yes
Se(1) Bi(1) Se(3*) 162.86(4) ? ? ? yes
Bi(1) Br(3) Bi(1*) 93.96(5) ? ? ? yes
Bi(1) Se(1) C(1) 101.3(4) ? ? ? yes
Bi(1) Se(1) C(12) 105.3(5) ? ? ? yes
C(1) Se(1) C(12) 101.1(7) ? ? ? yes
C(3) Se(2) C(4) 99.4(6) ? ? ? yes
Bi(1) Se(3) C(6) 100.9(5) ? ? ? yes
Bi(1) Se(3) C(7) 101.6(5) ? ? ? yes
C(6) Se(3) C(7) 101.6(7) ? ? ? yes
C(9) Se(4) C(10) 99.8(7) ? ? ? yes
Se(1) C(1) C(2) 110(1) ? ? ? yes
Se(1) C(1) H(1) 109.2 ? ? ? no
Se(1) C(1) H(2) 109.2 ? ? ? no
C(2) C(1) H(1) 109.2 ? ? ? no
C(2) C(1) H(2) 109.2 ? ? ? no
H(1) C(1) H(2) 109.5 ? ? ? no
C(1) C(2) C(3) 111(1) ? ? ? yes
C(1) C(2) H(3) 108.9 ? ? ? no
C(1) C(2) H(4) 108.9 ? ? ? no
C(3) C(2) H(3) 108.9 ? ? ? no
C(3) C(2) H(4) 108.9 ? ? ? no
H(3) C(2) H(4) 109.5 ? ? ? no
Se(2) C(3) C(2) 113(1) ? ? ? yes
Se(2) C(3) H(5) 108.4 ? ? ? no
Se(2) C(3) H(6) 108.4 ? ? ? no
C(2) C(3) H(5) 108.4 ? ? ? no
C(2) C(3) H(6) 108.4 ? ? ? no
H(5) C(3) H(6) 109.5 ? ? ? no
Se(2) C(4) C(5) 110(1) ? ? ? yes
Se(2) C(4) H(7) 109.2 ? ? ? no
Se(2) C(4) H(8) 109.2 ? ? ? no
C(5) C(4) H(7) 109.2 ? ? ? no
C(5) C(4) H(8) 109.2 ? ? ? no
H(7) C(4) H(8) 109.5 ? ? ? no
C(4) C(5) C(6) 115(1) ? ? ? yes
C(4) C(5) H(9) 107.9 ? ? ? no
C(4) C(5) H(10) 107.9 ? ? ? no
C(6) C(5) H(9) 107.9 ? ? ? no
C(6) C(5) H(10) 107.9 ? ? ? no
H(9) C(5) H(10) 109.5 ? ? ? no
Se(3) C(6) C(5) 112(1) ? ? ? yes
Se(3) C(6) H(11) 108.8 ? ? ? no
Se(3) C(6) H(12) 108.8 ? ? ? no
C(5) C(6) H(11) 108.8 ? ? ? no
C(5) C(6) H(12) 108.8 ? ? ? no
H(11) C(6) H(12) 109.5 ? ? ? no
Se(3) C(7) C(8) 111(1) ? ? ? yes
Se(3) C(7) H(13) 108.9 ? ? ? no
Se(3) C(7) H(14) 108.9 ? ? ? no
C(8) C(7) H(13) 108.9 ? ? ? no
C(8) C(7) H(14) 108.9 ? ? ? no
H(13) C(7) H(14) 109.5 ? ? ? no
C(7) C(8) C(9) 116(1) ? ? ? yes
C(7) C(8) H(15) 107.6 ? ? ? no
C(7) C(8) H(16) 107.6 ? ? ? no
C(9) C(8) H(15) 107.6 ? ? ? no
C(9) C(8) H(16) 107.6 ? ? ? no
H(15) C(8) H(16) 109.5 ? ? ? no
Se(4) C(9) C(8) 113.7(10) ? ? ? yes
Se(4) C(9) H(17) 108.4 ? ? ? no
Se(4) C(9) H(18) 108.4 ? ? ? no
C(8) C(9) H(17) 108.4 ? ? ? no
C(8) C(9) H(18) 108.4 ? ? ? no
H(17) C(9) H(18) 109.5 ? ? ? no
Se(4) C(10) C(11) 118(1) ? ? ? yes
Se(4) C(10) H(19) 107.0 ? ? ? no
Se(4) C(10) H(20) 107.0 ? ? ? no
C(11) C(10) H(19) 107.1 ? ? ? no
C(11) C(10) H(20) 107.0 ? ? ? no
H(19) C(10) H(20) 109.5 ? ? ? no
C(10) C(11) C(12) 125(2) ? ? ? yes
C(10) C(11) H(21) 105.3 ? ? ? no
C(10) C(11) H(22) 105.3 ? ? ? no
C(12) C(11) H(21) 105.3 ? ? ? no
C(12) C(11) H(22) 105.3 ? ? ? no
H(21) C(11) H(22) 109.5 ? ? ? no
Se(1) C(12) C(11) 114(1) ? ? ? yes
Se(1) C(12) H(23) 108.2 ? ? ? no
Se(1) C(12) H(24) 108.2 ? ? ? no
C(11) C(12) H(23) 108.2 ? ? ? no
C(11) C(12) H(24) 108.2 ? ? ? no
H(23) C(12) H(24) 109.5 ? ? ? no

loop_
_geom_bond_atom_site_label_1
_geom_bond_atom_site_label_2
_geom_bond_distance
_geom_bond_site_symmetry_1
_geom_bond_site_symmetry_2
_geom_bond_publ_flag
Bi(1) Br(1) 2.693(2) ? ? yes
Bi(1) Br(2) 2.711(2) ? ? yes
Bi(1) Br(3) 3.002(2) ? ? yes
Bi(1) Br(3*) 3.058(2) ? ? yes
Bi(1) Se(1) 2.952(2) ? ? yes
Bi(1) Se(3*) 3.095(2) ? ? yes
Se(1) C(1) 1.93(2) ? ? yes
Se(1) C(12) 1.95(2) ? ? yes
Se(2) C(3) 1.97(2) ? ? yes
Se(2) C(4) 1.97(1) ? ? yes
Se(3) C(6) 1.99(2) ? ? yes
Se(3) C(7) 1.95(1) ? ? yes
Se(4) C(9) 1.96(1) ? ? yes
Se(4) C(10) 1.96(2) ? ? yes
C(1) C(2) 1.48(2) ? ? yes
C(1) H(1) 0.950 ? ? no
C(1) H(2) 0.950 ? ? no
C(2) C(3) 1.51(2) ? ? yes
C(2) H(3) 0.950 ? ? no
C(2) H(4) 0.950 ? ? no
C(3) H(5) 0.950 ? ? no
C(3) H(6) 0.950 ? ? no
C(4) C(5) 1.45(2) ? ? yes
C(4) H(7) 0.950 ? ? no
C(4) H(8) 0.950 ? ? no
C(5) C(6) 1.58(2) ? ? yes
C(5) H(9) 0.950 ? ? no
C(5) H(10) 0.950 ? ? no
C(6) H(11) 0.950 ? ? no
C(6) H(12) 0.950 ? ? no
C(7) C(8) 1.52(2) ? ? yes
C(7) H(13) 0.950 ? ? no
C(7) H(14) 0.950 ? ? no
C(8) C(9) 1.48(2) ? ? yes
C(8) H(15) 0.950 ? ? no
C(8) H(16) 0.950 ? ? no
C(9) H(17) 0.950 ? ? no
C(9) H(18) 0.950 ? ? no
C(10) C(11) 1.37(3) ? ? yes
C(10) H(19) 0.950 ? ? no
C(10) H(20) 0.950 ? ? no
C(11) C(12) 1.48(3) ? ? yes
C(11) H(21) 0.950 ? ? no
C(11) H(22) 0.950 ? ? no
C(12) H(23) 0.950 ? ? no
C(12) H(24) 0.950 ? ? no
